data_1530376
loop_
_publ_author_name
'Mazumder, S.'
'Rajagopal, H.'
'Sequeira, A.'
'Venkatramani, R.'
'Garg, S.P.'
'Vijayaraghavan, R.'
'Rajarajan, A.K.'
'Gupta, L.C.'

_publ_section_title
;
 A study of structural and electrical properties of Y Ba2-x Lax Cu3 O7+d
;
_journal_name_full 'Journal of Physics C'
_journal_page_first 5967
_journal_page_last 5976
_journal_volume 21
_journal_year 1988
_chemical_formula_sum 'Ba1.8 Cu3 La0.2 O7.05 Y0.94'
_chemical_name_systematic 'Ba1.8 La0.2 Y0.94 Cu3 O7.05'
_space_group_IT_number 47
_symmetry_space_group_name_Hall '-P 2 2'
_symmetry_space_group_name_H-M 'P m m m'
_cell_angle_alpha 90
_cell_angle_beta 90
_cell_angle_gamma 90
_cell_formula_units_Z 1
_cell_length_a 3.825
_cell_length_b 3.885
_cell_length_c 11.626
_cell_volume 172.764
_citation_journal_id_ASTM JPSOAW
_cod_data_source_file Mazumder_JPSOAW_1988_1751.cif
_cod_data_source_block Ba1.8Cu3La0.2O7.05Y0.94
_cod_original_cell_volume 172.7638
_cod_database_code 1530376

loop_
_symmetry_equiv_pos_as_xyz
x,y,z
-x,-y,z
x,-y,-z
-x,y,-z
-x,-y,-z
x,y,-z
-x,y,z
x,-y,z

loop_
_atom_site_label
_atom_site_type_symbol
_atom_site_fract_x
_atom_site_fract_y
_atom_site_fract_z
_atom_site_occupancy
_atom_site_U_iso_or_equiv
O1 O-2 0 0.5 0 0.84 0.0
Ba1 Ba+2 0.5 0.5 0.1834 0.888 0.0
Cu2 Cu+2 0 0 0.3571 1 0.0
O4 O-2 0 0.5 0.3784 1 0.0
O3 O-2 0.5 0 0.3778 1 0.0
O5 O-2 0.5 0 0 0.208 0.0
La1 La+3 0.5 0.5 0.1834 0.112 0.0
Cu1 Cu+2 0 0 0 1 0.0
Y1 Y+3 0.5 0.5 0.5 0.936 0.0
O2 O-2 0 0 0.1597 1 0.0
